data_4348518
loop_
_publ_author_name
'Sen, Srobona'
'Ke, Iou-Sheng'
'Gabba\"i, Fran\,cois P'

_publ_section_title
;
 Anion-Controlled Positional Switching of a Phenyl Group about the
 Dinuclear Core of a AuSb Complex.
;
_journal_issue 18
_journal_name_full 'Inorganic chemistry'
_journal_page_first 9162
_journal_page_last 9172
_journal_paper_doi 10.1021/acs.inorgchem.6b01290
_journal_volume 55
_journal_year 2016
_chemical_formula_moiety 'C30 H41 Au Cl3 P2 Sb, C H Cl3'
_chemical_formula_sum 'C31 H42 Au Cl6 P2 Sb'
_chemical_formula_weight 1008.00
_chemical_melting_point ?
_chemical_name_common None
_space_group_IT_number 14
_space_group_name_Hall '-P 2ybc'
_space_group_name_H-M_alt 'P 1 21/c 1'
_symmetry_cell_setting monoclinic
_symmetry_space_group_name_H-M 'P 1 21/c 1'
_atom_sites_solution_hydrogens geom
_atom_sites_solution_primary direct
_atom_sites_solution_secondary difmap
_audit_creation_method SHELXL-97
_cell_angle_alpha 90.00
_cell_angle_beta 107.171(2)
_cell_angle_gamma 90.00
_cell_formula_units_Z 4
_cell_length_a 20.977(3)
_cell_length_b 12.512(2)
_cell_length_c 14.563(2)
_cell_measurement_reflns_used 9997
_cell_measurement_temperature 110(2)
_cell_measurement_theta_max 28.3
_cell_measurement_theta_min 2.2
_cell_volume 3651.9(9)
_computing_cell_refinement 'Bruker APEX-II'
_computing_data_collection 'Bruker APEX-II'
_computing_data_reduction 'Bruker APEX-II'
_computing_molecular_graphics 'Bruker SHELXTL'
_computing_publication_material 'Bruker SHELXTL'
_computing_structure_refinement 'SHELXL-97 (Sheldrick, 2008)'
_computing_structure_solution 'SHELXS-97 (Sheldrick, 2008)'
_diffrn_ambient_temperature 110(2)
_diffrn_measured_fraction_theta_full 0.998
_diffrn_measured_fraction_theta_max 0.998
_diffrn_measurement_device_type 'BRUKE APEX-II CCD'
_diffrn_measurement_method 'phi and omega scans'
_diffrn_radiation_monochromator graphite
_diffrn_radiation_source 'fine-focus sealed tube'
_diffrn_radiation_type MoK\a
_diffrn_radiation_wavelength 0.71073
_diffrn_reflns_av_R_equivalents 0.0481
_diffrn_reflns_av_sigmaI/netI 0.0370
_diffrn_reflns_limit_h_max 27
_diffrn_reflns_limit_h_min -28
_diffrn_reflns_limit_k_max 16
_diffrn_reflns_limit_k_min -16
_diffrn_reflns_limit_l_max 19
_diffrn_reflns_limit_l_min -19
_diffrn_reflns_number 44239
_diffrn_reflns_theta_full 28.37
_diffrn_reflns_theta_max 28.37
_diffrn_reflns_theta_min 1.92
_exptl_absorpt_coefficient_mu 5.300
_exptl_absorpt_correction_T_max 0.2993
_exptl_absorpt_correction_T_min 0.2143
_exptl_absorpt_correction_type multi-scan
_exptl_absorpt_process_details SADABS
_exptl_crystal_colour Yellow
_exptl_crystal_density_diffrn 1.833
_exptl_crystal_density_method 'not measured'
_exptl_crystal_description Block
_exptl_crystal_F_000 1960
_exptl_crystal_size_max 0.42
_exptl_crystal_size_mid 0.35
_exptl_crystal_size_min 0.30
_refine_diff_density_max 1.032
_refine_diff_density_min -0.838
_refine_diff_density_rms 0.126
_refine_ls_extinction_method none
_refine_ls_goodness_of_fit_ref 1.040
_refine_ls_hydrogen_treatment constra
_refine_ls_matrix_type full
_refine_ls_number_parameters 370
_refine_ls_number_reflns 9129
_refine_ls_number_restraints 0
_refine_ls_restrained_S_all 1.040
_refine_ls_R_factor_all 0.0297
_refine_ls_R_factor_gt 0.0251
_refine_ls_shift/su_max 0.002
_refine_ls_shift/su_mean 0.000
_refine_ls_structure_factor_coef Fsqd
_refine_ls_weighting_details 'calc w=1/[\s^2^(Fo^2^)+(0.0179P)^2^+3.6675P] where P=(Fo^2^+2Fc^2^)/3'
_refine_ls_weighting_scheme calc
_refine_ls_wR_factor_gt 0.0540
_refine_ls_wR_factor_ref 0.0556
_reflns_number_gt 8199
_reflns_number_total 9129
_reflns_threshold_expression >2sigma(I)
_cod_data_source_file ic6b01290_si_001.cif
_cod_data_source_block platon
_cod_depositor_comments
;
The following automatic conversions were performed:

data item '_chemical_melting_point' value 'None' was changed to '?'
-- the value is undefined or not given.

data item '_exptl_absorpt_correction_type' value 'Multi-scan' was
changed to 'multi-scan' in accordance with the
/home/saulius/struct/COD-crude-data/automatic-downloads/DataCite-retrospective/ACS/depositions/lib/dictionaries/cif_core.dic
dictionary named 'cif_core.dic' version 2.4.2 last updated on
2011-04-26.

data item '_symmetry_cell_setting' value 'Monoclinic' was changed to
'monoclinic' in accordance with the
/home/saulius/struct/COD-crude-data/automatic-downloads/DataCite-retrospective/ACS/depositions/lib/dictionaries/cif_core.dic
dictionary named 'cif_core.dic' version 2.4.2 last updated on
2011-04-26.

Automatic conversion script
Id: cif_fix_values 6909 2019-04-08 15:41:33Z antanas 
;
_cod_original_sg_symbol_H-M p_21/c
_cod_database_code 4348518

loop_
_symmetry_equiv_pos_as_xyz
'x, y, z'
'-x, y+1/2, -z+1/2'
'-x, -y, -z'
'x, -y-1/2, z-1/2'

loop_
_atom_site_label
_atom_site_type_symbol
_atom_site_fract_x
_atom_site_fract_y
_atom_site_fract_z
_atom_site_U_iso_or_equiv
_atom_site_adp_type
_atom_site_occupancy
_atom_site_symmetry_multiplicity
_atom_site_calc_flag
_atom_site_refinement_flags
Au1 Au 0.270528(6) 0.532717(9) 0.712904(8) 0.01172(4) Uani 1 1 d .
Sb1 Sb 0.151370(10) 0.512967(15) 0.769585(14) 0.01136(5) Uani 1 1 d .
Cl1 Cl 0.36106(4) 0.61544(6) 0.64572(5) 0.01536(14) Uani 1 1 d .
Cl2 Cl 0.14511(4) 0.69678(6) 0.70295(5) 0.01728(15) Uani 1 1 d .
Cl3 Cl 0.17433(4) 0.32729(6) 0.82889(5) 0.01697(15) Uani 1 1 d .
Cl4 Cl 0.45755(6) 0.57475(10) 0.28315(9) 0.0507(3) Uani 1 1 d .
Cl5 Cl 0.42907(6) 0.42951(11) 0.42026(9) 0.0546(3) Uani 1 1 d .
Cl6 Cl 0.44367(8) 0.34697(13) 0.24368(13) 0.0844(5) Uani 1 1 d .
P1 P 0.32891(4) 0.58035(7) 0.86824(6) 0.01564(16) Uani 1 1 d .
P2 P 0.21897(4) 0.44337(7) 0.57137(6) 0.01506(16) Uani 1 1 d .
C1 C 0.20895(16) 0.5629(2) 0.9171(2) 0.0153(6) Uani 1 1 d .
C2 C 0.27763(17) 0.5813(3) 0.9481(2) 0.0204(7) Uani 1 1 d .
C3 C 0.30893(19) 0.6015(4) 1.0460(3) 0.0355(10) Uani 1 1 d .
H3A H 0.3559 0.6115 1.0677 0.043 Uiso 1 1 calc R
C4 C 0.2730(2) 0.6071(3) 1.1113(3) 0.0347(9) Uani 1 1 d .
H4A H 0.2948 0.6214 1.1771 0.042 Uiso 1 1 calc R
C5 C 0.20499(18) 0.5917(3) 1.0799(2) 0.0226(7) Uani 1 1 d .
H5A H 0.1796 0.5966 1.1240 0.027 Uiso 1 1 calc R
C6 C 0.17331(17) 0.5690(3) 0.9839(2) 0.0211(7) Uani 1 1 d .
H6A H 0.1265 0.5573 0.9634 0.025 Uiso 1 1 calc R
C7 C 0.10159(15) 0.4410(2) 0.6273(2) 0.0140(6) Uani 1 1 d .
C8 C 0.13310(15) 0.4111(2) 0.5593(2) 0.0157(6) Uani 1 1 d .
C9 C 0.09794(17) 0.3530(3) 0.4773(2) 0.0205(7) Uani 1 1 d .
H9A H 0.1200 0.3311 0.4320 0.025 Uiso 1 1 calc R
C10 C 0.03167(16) 0.3277(2) 0.4623(2) 0.0183(7) Uani 1 1 d .
H10A H 0.0080 0.2886 0.4067 0.022 Uiso 1 1 calc R
C11 C -0.00015(16) 0.3596(3) 0.5284(2) 0.0203(7) Uani 1 1 d .
H11A H -0.0459 0.3425 0.5178 0.024 Uiso 1 1 calc R
C12 C 0.03382(16) 0.4161(3) 0.6098(2) 0.0188(7) Uani 1 1 d .
H12A H 0.0111 0.4381 0.6542 0.023 Uiso 1 1 calc R
C13 C 0.05790(15) 0.5284(2) 0.8046(2) 0.0151(6) Uani 1 1 d .
C14 C 0.02395(16) 0.6256(3) 0.7937(2) 0.0186(7) Uani 1 1 d .
H14A H 0.0413 0.6858 0.7693 0.022 Uiso 1 1 calc R
C15 C -0.03506(16) 0.6354(3) 0.8182(2) 0.0201(7) Uani 1 1 d .
H15A H -0.0578 0.7020 0.8098 0.024 Uiso 1 1 calc R
C16 C -0.06089(17) 0.5490(3) 0.8547(3) 0.0247(8) Uani 1 1 d .
H16A H -0.1011 0.5562 0.8717 0.030 Uiso 1 1 calc R
C17 C -0.02756(18) 0.4520(3) 0.8662(3) 0.0269(8) Uani 1 1 d .
H17A H -0.0450 0.3923 0.8912 0.032 Uiso 1 1 calc R
C18 C 0.03118(17) 0.4414(3) 0.8414(3) 0.0220(7) Uani 1 1 d .
H18A H 0.0535 0.3745 0.8494 0.026 Uiso 1 1 calc R
C19 C 0.31708(17) 0.7991(3) 0.8676(2) 0.0240(7) Uani 1 1 d .
H19A H 0.3383 0.8695 0.8716 0.036 Uiso 1 1 calc R
H19B H 0.2969 0.7916 0.9199 0.036 Uiso 1 1 calc R
H19C H 0.2825 0.7923 0.8057 0.036 Uiso 1 1 calc R
C20 C 0.36933(16) 0.7122(3) 0.8762(2) 0.0186(7) Uani 1 1 d .
H20A H 0.3855 0.7189 0.8184 0.022 Uiso 1 1 calc R
C21 C 0.42982(18) 0.7321(3) 0.9641(3) 0.0296(8) Uani 1 1 d .
H21A H 0.4471 0.8043 0.9605 0.044 Uiso 1 1 calc R
H21B H 0.4647 0.6795 0.9652 0.044 Uiso 1 1 calc R
H21C H 0.4163 0.7253 1.0228 0.044 Uiso 1 1 calc R
C22 C 0.44401(18) 0.4745(3) 0.8625(3) 0.0263(8) Uani 1 1 d .
H22A H 0.4779 0.4205 0.8912 0.039 Uiso 1 1 calc R
H22B H 0.4655 0.5443 0.8642 0.039 Uiso 1 1 calc R
H22C H 0.4211 0.4550 0.7958 0.039 Uiso 1 1 calc R
C23 C 0.39372(17) 0.4801(3) 0.9191(2) 0.0223(7) Uani 1 1 d .
H23A H 0.4179 0.5013 0.9866 0.027 Uiso 1 1 calc R
C24 C 0.3613(2) 0.3704(3) 0.9215(3) 0.0398(11) Uani 1 1 d .
H24A H 0.3960 0.3173 0.9487 0.060 Uiso 1 1 calc R
H24B H 0.3361 0.3493 0.8561 0.060 Uiso 1 1 calc R
H24C H 0.3310 0.3748 0.9614 0.060 Uiso 1 1 calc R
C25 C 0.17608(19) 0.6180(3) 0.4544(3) 0.0336(9) Uani 1 1 d .
H25A H 0.1780 0.6601 0.3985 0.050 Uiso 1 1 calc R
H25B H 0.1900 0.6625 0.5122 0.050 Uiso 1 1 calc R
H25C H 0.1303 0.5930 0.4449 0.050 Uiso 1 1 calc R
C26 C 0.22249(17) 0.5224(3) 0.4659(2) 0.0192(7) Uani 1 1 d .
H26A H 0.2687 0.5521 0.4820 0.023 Uiso 1 1 calc R
C27 C 0.2110(2) 0.4616(3) 0.3711(3) 0.0368(10) Uani 1 1 d .
H27A H 0.2141 0.5113 0.3206 0.055 Uiso 1 1 calc R
H27B H 0.1666 0.4288 0.3531 0.055 Uiso 1 1 calc R
H27C H 0.2449 0.4057 0.3790 0.055 Uiso 1 1 calc R
C28 C 0.33570(17) 0.3347(3) 0.5828(3) 0.0287(8) Uani 1 1 d .
H28A H 0.3580 0.2665 0.5801 0.043 Uiso 1 1 calc R
H28B H 0.3551 0.3676 0.6460 0.043 Uiso 1 1 calc R
H28C H 0.3418 0.3825 0.5327 0.043 Uiso 1 1 calc R
C29 C 0.26108(17) 0.3151(3) 0.5665(2) 0.0211(7) Uani 1 1 d .
H29A H 0.2421 0.2849 0.5005 0.025 Uiso 1 1 calc R
C30 C 0.2490(2) 0.2346(3) 0.6378(3) 0.0336(9) Uani 1 1 d .
H30A H 0.2721 0.1676 0.6330 0.050 Uiso 1 1 calc R
H30B H 0.2010 0.2211 0.6232 0.050 Uiso 1 1 calc R
H30C H 0.2662 0.2632 0.7032 0.050 Uiso 1 1 calc R
C31 C 0.4709(2) 0.4449(3) 0.3320(3) 0.0387(10) Uani 1 1 d .
H31A H 0.5198 0.4350 0.3633 0.046 Uiso 1 1 calc R

loop_
_atom_site_aniso_label
_atom_site_aniso_U_11
_atom_site_aniso_U_22
_atom_site_aniso_U_33
_atom_site_aniso_U_23
_atom_site_aniso_U_13
_atom_site_aniso_U_12
Au1 0.01040(6) 0.01357(6) 0.01108(6) -0.00045(4) 0.00302(4) -0.00086(4)
Sb1 0.01068(10) 0.01142(9) 0.01213(10) 0.00065(7) 0.00358(7) -0.00049(7)
Cl1 0.0108(3) 0.0236(4) 0.0123(3) 0.0005(3) 0.0044(3) -0.0025(3)
Cl2 0.0174(4) 0.0132(3) 0.0210(4) 0.0038(3) 0.0054(3) -0.0006(3)
Cl3 0.0179(4) 0.0134(3) 0.0196(4) 0.0034(3) 0.0055(3) 0.0015(3)
Cl4 0.0533(7) 0.0580(7) 0.0521(7) 0.0088(6) 0.0329(6) 0.0144(6)
Cl5 0.0457(7) 0.0616(8) 0.0632(8) 0.0219(6) 0.0264(6) 0.0158(6)
Cl6 0.0757(10) 0.0880(11) 0.0998(12) -0.0520(10) 0.0418(9) -0.0494(9)
P1 0.0129(4) 0.0221(4) 0.0117(4) -0.0008(3) 0.0033(3) -0.0036(3)
P2 0.0134(4) 0.0180(4) 0.0141(4) -0.0028(3) 0.0044(3) -0.0020(3)
C1 0.0182(16) 0.0132(14) 0.0135(14) 0.0010(12) 0.0033(12) -0.0020(12)
C2 0.0202(17) 0.0260(17) 0.0151(15) -0.0038(13) 0.0057(13) -0.0040(14)
C3 0.0220(19) 0.067(3) 0.0184(18) -0.0090(18) 0.0072(15) -0.0159(19)
C4 0.032(2) 0.057(3) 0.0160(17) -0.0093(17) 0.0080(16) -0.0169(19)
C5 0.0293(19) 0.0255(18) 0.0176(16) -0.0050(14) 0.0141(14) -0.0052(15)
C6 0.0196(17) 0.0270(17) 0.0178(16) -0.0014(14) 0.0072(13) -0.0009(14)
C7 0.0135(15) 0.0116(14) 0.0158(15) 0.0011(11) 0.0025(12) 0.0001(11)
C8 0.0143(15) 0.0165(15) 0.0149(15) 0.0013(12) 0.0020(12) 0.0003(12)
C9 0.0207(17) 0.0212(16) 0.0198(16) -0.0048(13) 0.0063(14) -0.0026(13)
C10 0.0174(16) 0.0155(15) 0.0186(16) -0.0021(12) -0.0001(13) -0.0026(12)
C11 0.0111(15) 0.0218(16) 0.0248(17) -0.0010(13) 0.0001(13) -0.0028(13)
C12 0.0146(16) 0.0203(16) 0.0222(17) 0.0006(13) 0.0065(13) 0.0000(13)
C13 0.0114(15) 0.0184(15) 0.0160(15) -0.0018(12) 0.0048(12) -0.0003(12)
C14 0.0168(16) 0.0197(16) 0.0190(16) 0.0001(13) 0.0051(13) 0.0011(13)
C15 0.0171(16) 0.0196(16) 0.0241(17) -0.0019(13) 0.0068(14) 0.0042(13)
C16 0.0172(17) 0.0285(19) 0.032(2) -0.0045(15) 0.0132(15) 0.0011(14)
C17 0.0236(19) 0.0250(18) 0.037(2) 0.0029(16) 0.0171(16) -0.0005(15)
C18 0.0209(17) 0.0164(16) 0.0315(19) 0.0014(14) 0.0120(15) 0.0034(13)
C19 0.0238(18) 0.0259(18) 0.0235(18) -0.0002(14) 0.0088(15) -0.0009(14)
C20 0.0145(16) 0.0231(16) 0.0174(16) -0.0050(13) 0.0035(13) -0.0068(13)
C21 0.0233(19) 0.0288(19) 0.030(2) -0.0076(16) -0.0030(15) -0.0071(15)
C22 0.0210(18) 0.032(2) 0.0241(18) 0.0049(15) 0.0045(15) 0.0059(15)
C23 0.0158(17) 0.0306(19) 0.0171(16) 0.0047(14) -0.0005(13) -0.0004(14)
C24 0.029(2) 0.031(2) 0.056(3) 0.027(2) 0.007(2) 0.0046(17)
C25 0.033(2) 0.037(2) 0.037(2) 0.0194(18) 0.0198(18) 0.0134(17)
C26 0.0165(16) 0.0248(17) 0.0161(16) 0.0011(13) 0.0044(13) -0.0046(13)
C27 0.051(3) 0.042(2) 0.0170(18) -0.0044(16) 0.0087(18) -0.018(2)
C28 0.0196(18) 0.032(2) 0.034(2) -0.0068(16) 0.0077(16) 0.0035(15)
C29 0.0224(18) 0.0217(17) 0.0208(17) -0.0068(13) 0.0088(14) 0.0005(14)
C30 0.039(2) 0.0197(18) 0.048(2) 0.0037(17) 0.022(2) 0.0042(16)
C31 0.024(2) 0.043(2) 0.053(3) -0.006(2) 0.0158(19) 0.0002(18)

loop_
_atom_type_symbol
_atom_type_description
_atom_type_scat_dispersion_real
_atom_type_scat_dispersion_imag
_atom_type_scat_source
C C 0.0033 0.0016 'International Tables Vol C Tables 4.2.6.8 and 6.1.1.4'
H H 0.0000 0.0000 'International Tables Vol C Tables 4.2.6.8 and 6.1.1.4'
P P 0.1023 0.0942 'International Tables Vol C Tables 4.2.6.8 and 6.1.1.4'
Cl Cl 0.1484 0.1585 'International Tables Vol C Tables 4.2.6.8 and 6.1.1.4'
Sb Sb -0.5866 1.5461 'International Tables Vol C Tables 4.2.6.8 and 6.1.1.4'
Au Au -2.0133 8.8022 'International Tables Vol C Tables 4.2.6.8 and 6.1.1.4'

loop_
_geom_angle_atom_site_label_1
_geom_angle_atom_site_label_2
_geom_angle_atom_site_label_3
_geom_angle
P1 Au1 P2 166.03(3)
P1 Au1 Cl1 91.77(3)
P2 Au1 Cl1 93.35(3)
P1 Au1 Sb1 89.75(2)
P2 Au1 Sb1 89.82(2)
Cl1 Au1 Sb1 160.217(18)
C13 Sb1 C7 92.69(11)
C13 Sb1 C1 91.07(12)
C7 Sb1 C1 171.78(11)
C13 Sb1 Cl3 95.58(8)
C7 Sb1 Cl3 86.23(8)
C1 Sb1 Cl3 86.12(8)
C13 Sb1 Cl2 93.57(8)
C7 Sb1 Cl2 93.15(8)
C1 Sb1 Cl2 93.91(8)
Cl3 Sb1 Cl2 170.84(3)
C13 Sb1 Au1 169.52(8)
C7 Sb1 Au1 88.62(8)
C1 Sb1 Au1 89.01(8)
Cl3 Sb1 Au1 94.877(19)
Cl2 Sb1 Au1 75.972(19)
C2 P1 C23 104.81(16)
C2 P1 C20 107.76(15)
C23 P1 C20 108.30(15)
C2 P1 Au1 112.88(11)
C23 P1 Au1 109.50(12)
C20 P1 Au1 113.17(11)
C8 P2 C29 106.11(15)
C8 P2 C26 108.85(15)
C29 P2 C26 107.29(15)
C8 P2 Au1 112.69(10)
C29 P2 Au1 110.58(11)
C26 P2 Au1 111.06(11)
C6 C1 C2 118.7(3)
C6 C1 Sb1 116.1(2)
C2 C1 Sb1 125.1(2)
C1 C2 C3 119.1(3)
C1 C2 P1 123.0(2)
C3 C2 P1 117.8(3)
C4 C3 C2 121.4(3)
C4 C3 H3A 119.3
C2 C3 H3A 119.3
C5 C4 C3 119.2(3)
C5 C4 H4A 120.4
C3 C4 H4A 120.4
C4 C5 C6 120.3(3)
C4 C5 H5A 119.8
C6 C5 H5A 119.8
C5 C6 C1 121.2(3)
C5 C6 H6A 119.4
C1 C6 H6A 119.4
C8 C7 C12 118.6(3)
C8 C7 Sb1 125.5(2)
C12 C7 Sb1 115.6(2)
C7 C8 C9 120.1(3)
C7 C8 P2 122.7(2)
C9 C8 P2 117.2(2)
C10 C9 C8 120.3(3)
C10 C9 H9A 119.8
C8 C9 H9A 119.8
C9 C10 C11 119.7(3)
C9 C10 H10A 120.2
C11 C10 H10A 120.2
C10 C11 C12 120.8(3)
C10 C11 H11A 119.6
C12 C11 H11A 119.6
C11 C12 C7 120.4(3)
C11 C12 H12A 119.8
C7 C12 H12A 119.8
C14 C13 C18 118.2(3)
C14 C13 Sb1 121.0(2)
C18 C13 Sb1 120.7(2)
C15 C14 C13 120.7(3)
C15 C14 H14A 119.7
C13 C14 H14A 119.7
C16 C15 C14 120.6(3)
C16 C15 H15A 119.7
C14 C15 H15A 119.7
C15 C16 C17 119.3(3)
C15 C16 H16A 120.3
C17 C16 H16A 120.3
C16 C17 C18 120.4(3)
C16 C17 H17A 119.8
C18 C17 H17A 119.8
C17 C18 C13 120.8(3)
C17 C18 H18A 119.6
C13 C18 H18A 119.6
C20 C19 H19A 109.5
C20 C19 H19B 109.5
H19A C19 H19B 109.5
C20 C19 H19C 109.5
H19A C19 H19C 109.5
H19B C19 H19C 109.5
C19 C20 C21 110.5(3)
C19 C20 P1 109.1(2)
C21 C20 P1 116.7(2)
C19 C20 H20A 106.6
C21 C20 H20A 106.6
P1 C20 H20A 106.6
C20 C21 H21A 109.5
C20 C21 H21B 109.5
H21A C21 H21B 109.5
C20 C21 H21C 109.5
H21A C21 H21C 109.5
H21B C21 H21C 109.5
C23 C22 H22A 109.5
C23 C22 H22B 109.5
H22A C22 H22B 109.5
C23 C22 H22C 109.5
H22A C22 H22C 109.5
H22B C22 H22C 109.5
C22 C23 C24 110.8(3)
C22 C23 P1 111.3(2)
C24 C23 P1 109.8(2)
C22 C23 H23A 108.3
C24 C23 H23A 108.3
P1 C23 H23A 108.3
C23 C24 H24A 109.5
C23 C24 H24B 109.5
H24A C24 H24B 109.5
C23 C24 H24C 109.5
H24A C24 H24C 109.5
H24B C24 H24C 109.5
C26 C25 H25A 109.5
C26 C25 H25B 109.5
H25A C25 H25B 109.5
C26 C25 H25C 109.5
H25A C25 H25C 109.5
H25B C25 H25C 109.5
C25 C26 C27 111.5(3)
C25 C26 P2 109.4(2)
C27 C26 P2 116.7(2)
C25 C26 H26A 106.2
C27 C26 H26A 106.2
P2 C26 H26A 106.2
C26 C27 H27A 109.5
C26 C27 H27B 109.5
H27A C27 H27B 109.5
C26 C27 H27C 109.5
H27A C27 H27C 109.5
H27B C27 H27C 109.5
C29 C28 H28A 109.5
C29 C28 H28B 109.5
H28A C28 H28B 109.5
C29 C28 H28C 109.5
H28A C28 H28C 109.5
H28B C28 H28C 109.5
C30 C29 C28 111.6(3)
C30 C29 P2 111.9(2)
C28 C29 P2 109.5(2)
C30 C29 H29A 107.9
C28 C29 H29A 107.9
P2 C29 H29A 107.9
C29 C30 H30A 109.5
C29 C30 H30B 109.5
H30A C30 H30B 109.5
C29 C30 H30C 109.5
H30A C30 H30C 109.5
H30B C30 H30C 109.5
Cl6 C31 Cl4 111.8(3)
Cl6 C31 Cl5 109.6(2)
Cl4 C31 Cl5 109.9(2)
Cl6 C31 H31A 108.5
Cl4 C31 H31A 108.5
Cl5 C31 H31A 108.5

loop_
_geom_bond_atom_site_label_1
_geom_bond_atom_site_label_2
_geom_bond_distance
Au1 P1 2.3101(8)
Au1 P2 2.3134(8)
Au1 Cl1 2.5946(8)
Au1 Sb1 2.8651(4)
Sb1 C13 2.176(3)
Sb1 C7 2.218(3)
Sb1 C1 2.221(3)
Sb1 Cl3 2.4757(8)
Sb1 Cl2 2.4846(8)
Cl4 C31 1.763(5)
Cl5 C31 1.767(4)
Cl6 C31 1.746(4)
P1 C2 1.803(3)
P1 C23 1.837(3)
P1 C20 1.843(3)
P2 C8 1.803(3)
P2 C29 1.843(3)
P2 C26 1.846(3)
C1 C6 1.393(4)
C1 C2 1.396(4)
C2 C3 1.405(5)
C3 C4 1.379(5)
C3 H3A 0.9500
C4 C5 1.377(5)
C4 H4A 0.9500
C5 C6 1.388(4)
C5 H5A 0.9500
C6 H6A 0.9500
C7 C8 1.394(4)
C7 C12 1.403(4)
C8 C9 1.406(4)
C9 C10 1.379(4)
C9 H9A 0.9500
C10 C11 1.382(5)
C10 H10A 0.9500
C11 C12 1.384(4)
C11 H11A 0.9500
C12 H12A 0.9500
C13 C14 1.395(4)
C13 C18 1.400(4)
C14 C15 1.391(4)
C14 H14A 0.9500
C15 C16 1.383(5)
C15 H15A 0.9500
C16 C17 1.387(5)
C16 H16A 0.9500
C17 C18 1.389(5)
C17 H17A 0.9500
C18 H18A 0.9500
C19 C20 1.523(5)
C19 H19A 0.9800
C19 H19B 0.9800
C19 H19C 0.9800
C20 C21 1.534(4)
C20 H20A 1.0000
C21 H21A 0.9800
C21 H21B 0.9800
C21 H21C 0.9800
C22 C23 1.519(5)
C22 H22A 0.9800
C22 H22B 0.9800
C22 H22C 0.9800
C23 C24 1.536(5)
C23 H23A 1.0000
C24 H24A 0.9800
C24 H24B 0.9800
C24 H24C 0.9800
C25 C26 1.520(5)
C25 H25A 0.9800
C25 H25B 0.9800
C25 H25C 0.9800
C26 C27 1.532(5)
C26 H26A 1.0000
C27 H27A 0.9800
C27 H27B 0.9800
C27 H27C 0.9800
C28 C29 1.532(5)
C28 H28A 0.9800
C28 H28B 0.9800
C28 H28C 0.9800
C29 C30 1.521(5)
C29 H29A 1.0000
C30 H30A 0.9800
C30 H30B 0.9800
C30 H30C 0.9800
C31 H31A 1.0000

loop_
_geom_torsion_atom_site_label_1
_geom_torsion_atom_site_label_2
_geom_torsion_atom_site_label_3
_geom_torsion_atom_site_label_4
_geom_torsion
P1 Au1 Sb1 C13 91.8(5)
P2 Au1 Sb1 C13 -102.1(5)
Cl1 Au1 Sb1 C13 -2.7(5)
P1 Au1 Sb1 C7 -170.83(8)
P2 Au1 Sb1 C7 -4.80(8)
Cl1 Au1 Sb1 C7 94.64(9)
P1 Au1 Sb1 C1 1.29(8)
P2 Au1 Sb1 C1 167.32(8)
Cl1 Au1 Sb1 C1 -93.23(9)
P1 Au1 Sb1 Cl3 -84.73(3)
P2 Au1 Sb1 Cl3 81.30(3)
Cl1 Au1 Sb1 Cl3 -179.26(5)
P1 Au1 Sb1 Cl2 95.57(3)
P2 Au1 Sb1 Cl2 -98.40(3)
Cl1 Au1 Sb1 Cl2 1.05(5)
P2 Au1 P1 C2 -87.36(17)
Cl1 Au1 P1 C2 161.14(13)
Sb1 Au1 P1 C2 0.87(13)
P2 Au1 P1 C23 28.98(18)
Cl1 Au1 P1 C23 -82.52(12)
Sb1 Au1 P1 C23 117.21(12)
P2 Au1 P1 C20 149.90(15)
Cl1 Au1 P1 C20 38.41(12)
Sb1 Au1 P1 C20 -121.86(12)
P1 Au1 P2 C8 91.12(16)
Cl1 Au1 P2 C8 -157.57(11)
Sb1 Au1 P2 C8 2.89(11)
P1 Au1 P2 C29 -27.46(18)
Cl1 Au1 P2 C29 83.85(12)
Sb1 Au1 P2 C29 -115.68(12)
P1 Au1 P2 C26 -146.45(15)
Cl1 Au1 P2 C26 -35.14(12)
Sb1 Au1 P2 C26 125.32(12)
C13 Sb1 C1 C6 10.2(3)
C7 Sb1 C1 C6 -107.0(8)
Cl3 Sb1 C1 C6 -85.3(2)
Cl2 Sb1 C1 C6 103.9(2)
Au1 Sb1 C1 C6 179.8(2)
C13 Sb1 C1 C2 -174.2(3)
C7 Sb1 C1 C2 68.6(9)
Cl3 Sb1 C1 C2 90.3(3)
Cl2 Sb1 C1 C2 -80.5(3)
Au1 Sb1 C1 C2 -4.7(3)
C6 C1 C2 C3 2.2(5)
Sb1 C1 C2 C3 -173.3(3)
C6 C1 C2 P1 -177.8(3)
Sb1 C1 C2 P1 6.7(4)
C23 P1 C2 C1 -123.6(3)
C20 P1 C2 C1 121.2(3)
Au1 P1 C2 C1 -4.5(3)
C23 P1 C2 C3 56.4(3)
C20 P1 C2 C3 -58.8(3)
Au1 P1 C2 C3 175.5(3)
C1 C2 C3 C4 -2.2(6)
P1 C2 C3 C4 177.8(3)
C2 C3 C4 C5 0.5(7)
C3 C4 C5 C6 1.1(6)
C4 C5 C6 C1 -1.0(5)
C2 C1 C6 C5 -0.6(5)
Sb1 C1 C6 C5 175.2(3)
C13 Sb1 C7 C8 178.1(3)
C1 Sb1 C7 C8 -64.8(9)
Cl3 Sb1 C7 C8 -86.5(3)
Cl2 Sb1 C7 C8 84.4(3)
Au1 Sb1 C7 C8 8.5(3)
C13 Sb1 C7 C12 -7.6(2)
C1 Sb1 C7 C12 109.5(8)
Cl3 Sb1 C7 C12 87.8(2)
Cl2 Sb1 C7 C12 -101.3(2)
Au1 Sb1 C7 C12 -177.2(2)
C12 C7 C8 C9 -2.8(5)
Sb1 C7 C8 C9 171.3(2)
C12 C7 C8 P2 177.4(2)
Sb1 C7 C8 P2 -8.5(4)
C29 P2 C8 C7 123.3(3)
C26 P2 C8 C7 -121.5(3)
Au1 P2 C8 C7 2.1(3)
C29 P2 C8 C9 -56.5(3)
C26 P2 C8 C9 58.7(3)
Au1 P2 C8 C9 -177.7(2)
C7 C8 C9 C10 1.7(5)
P2 C8 C9 C10 -178.5(2)
C8 C9 C10 C11 -0.1(5)
C9 C10 C11 C12 -0.4(5)
C10 C11 C12 C7 -0.8(5)
C8 C7 C12 C11 2.3(5)
Sb1 C7 C12 C11 -172.4(2)
C7 Sb1 C13 C14 -99.4(3)
C1 Sb1 C13 C14 87.9(3)
Cl3 Sb1 C13 C14 174.1(2)
Cl2 Sb1 C13 C14 -6.1(3)
Au1 Sb1 C13 C14 -2.4(7)
C7 Sb1 C13 C18 82.4(3)
C1 Sb1 C13 C18 -90.3(3)
Cl3 Sb1 C13 C18 -4.1(3)
Cl2 Sb1 C13 C18 175.7(3)
Au1 Sb1 C13 C18 179.4(3)
C18 C13 C14 C15 -0.4(5)
Sb1 C13 C14 C15 -178.6(2)
C13 C14 C15 C16 0.6(5)
C14 C15 C16 C17 -0.4(5)
C15 C16 C17 C18 0.0(6)
C16 C17 C18 C13 0.2(6)
C14 C13 C18 C17 0.0(5)
Sb1 C13 C18 C17 178.3(3)
C2 P1 C20 C19 -47.9(3)
C23 P1 C20 C19 -160.8(2)
Au1 P1 C20 C19 77.6(2)
C2 P1 C20 C21 78.3(3)
C23 P1 C20 C21 -34.6(3)
Au1 P1 C20 C21 -156.2(2)
C2 P1 C23 C22 -176.6(2)
C20 P1 C23 C22 -61.8(3)
Au1 P1 C23 C22 62.1(3)
C2 P1 C23 C24 60.4(3)
C20 P1 C23 C24 175.3(3)
Au1 P1 C23 C24 -60.9(3)
C8 P2 C26 C25 53.5(3)
C29 P2 C26 C25 167.9(3)
Au1 P2 C26 C25 -71.1(3)
C8 P2 C26 C27 -74.1(3)
C29 P2 C26 C27 40.3(3)
Au1 P2 C26 C27 161.2(3)
C8 P2 C29 C30 -52.1(3)
C26 P2 C29 C30 -168.3(3)
Au1 P2 C29 C30 70.4(3)
C8 P2 C29 C28 -176.4(2)
C26 P2 C29 C28 67.4(3)
Au1 P2 C29 C28 -53.9(3)
